data_2235379
loop_
_publ_author_name
'Ram\'irez, Johana'
'Romero, Oscar'
'Ju\'arez, Jorge R.'
'Ter\'an, Joel L.'
'Mendoza, Angel'

_publ_section_title
;
 (<i>S</i>)-({-})-2-(1<i>H</i>-Indol-3-yl)-<i>N</i>-(1-phenylethyl)acetamide
;
_journal_coeditor_code BT5951
_journal_issue 7
_journal_name_full 'Acta Crystallographica Section E'
_journal_page_first o2252
_journal_paper_doi 10.1107/S1600536812028450
_journal_volume 68
_journal_year 2012
_chemical_formula_iupac 'C18 H18 N2 O'
_chemical_formula_moiety 'C18 H18 N2 O'
_chemical_formula_sum 'C18 H18 N2 O'
_chemical_formula_weight 278.34
_chemical_name_systematic
;
(<i>S</i>)-(-)-2-(1<i>H</i>-Indol-3-yl)-<i>N</i>-(1-phenylethyl)acetamide
;
_space_group_crystal_system orthorhombic
_space_group_IT_number 19
_space_group_name_H-M_alt 'P 21 21 21'
_symmetry_space_group_name_Hall 'P 2ac 2ab'
_symmetry_space_group_name_H-M 'P 21 21 21'
_atom_sites_solution_hydrogens geom
_atom_sites_solution_primary direct
_atom_sites_solution_secondary difmap
_cell_angle_alpha 90
_cell_angle_beta 90
_cell_angle_gamma 90
_cell_formula_units_Z 4
_cell_length_a 7.307(4)
_cell_length_b 8.559(4)
_cell_length_c 25.674(9)
_cell_measurement_reflns_used 24
_cell_measurement_temperature 298(2)
_cell_measurement_theta_max 22.735
_cell_measurement_theta_min 12.55
_cell_volume 1605.7(13)
_computing_cell_refinement 'XSCANS (Siemens, 1994)'
_computing_data_collection 'XSCANS (Siemens, 1994)'
_computing_data_reduction 'XSCANS (Siemens, 1994)'
_computing_molecular_graphics 'ORTEP-3 (Farrugia, 1997)'
_computing_publication_material 'SHELXL97 (Sheldrick, 2008)'
_computing_structure_refinement 'SHELXL97 (Sheldrick, 2008)'
_computing_structure_solution 'SHELXS97 (Sheldrick, 2008)'
_diffrn_ambient_temperature 298(2)
_diffrn_measured_fraction_theta_full 0.988
_diffrn_measured_fraction_theta_max 0.988
_diffrn_measurement_device 'Siemens P4'
_diffrn_measurement_method '2\q/\w scans'
_diffrn_radiation_monochromator graphite
_diffrn_radiation_type MoK\a
_diffrn_radiation_wavelength 0.71073
_diffrn_reflns_av_R_equivalents 0.0451
_diffrn_reflns_limit_h_max 9
_diffrn_reflns_limit_h_min -2
_diffrn_reflns_limit_k_max 11
_diffrn_reflns_limit_k_min -4
_diffrn_reflns_limit_l_max 33
_diffrn_reflns_limit_l_min -11
_diffrn_reflns_number 2937
_diffrn_reflns_theta_full 27.53
_diffrn_reflns_theta_max 27.53
_diffrn_reflns_theta_min 2.51
_diffrn_standards_decay_% 1
_diffrn_standards_interval_count 97
_diffrn_standards_number 3
_exptl_absorpt_coefficient_mu 0.072
_exptl_absorpt_correction_T_max 1
_exptl_absorpt_correction_T_min 0.646
_exptl_absorpt_correction_type psi-scan
_exptl_absorpt_process_details '(North <i>et al.</i>, 1968)'
_exptl_crystal_colour colourless
_exptl_crystal_density_diffrn 1.151
_exptl_crystal_density_method 'not measured'
_exptl_crystal_description prism
_exptl_crystal_F_000 592
_exptl_crystal_size_max 0.65
_exptl_crystal_size_mid 0.6
_exptl_crystal_size_min 0.1
_refine_diff_density_max 0.146
_refine_diff_density_min -0.151
_refine_ls_extinction_method none
_refine_ls_goodness_of_fit_ref 1.046
_refine_ls_hydrogen_treatment mixed
_refine_ls_matrix_type full
_refine_ls_number_parameters 199
_refine_ls_number_reflns 2126
_refine_ls_number_restraints 0
_refine_ls_restrained_S_all 1.046
_refine_ls_R_factor_all 0.1315
_refine_ls_R_factor_gt 0.065
_refine_ls_shift/su_max 0
_refine_ls_shift/su_mean 0
_refine_ls_structure_factor_coef Fsqd
_refine_ls_weighting_details 'calc w=1/[\s^2^(Fo^2^)+(0.0706P)^2^+0.0614P] where P=(Fo^2^+2Fc^2^)/3'
_refine_ls_weighting_scheme calc
_refine_ls_wR_factor_ref 0.1613
_reflns_number_gt 1146
_reflns_number_total 2126
_reflns_threshold_expression I>2\s(I)
_cod_data_source_file bt5951.cif
_cod_data_source_block I
_cod_database_code 2235379
_cod_database_fobs_code 2235379

loop_
_space_group_symop_operation_xyz
'x, y, z'
'-x+1/2, -y, z+1/2'
'x+1/2, -y+1/2, -z'
'-x, y+1/2, -z+1/2'

loop_
_atom_site_type_symbol
_atom_site_label
_atom_site_fract_x
_atom_site_fract_y
_atom_site_fract_z
_atom_site_U_iso_or_equiv
_atom_site_adp_type
_atom_site_calc_flag
_atom_site_refinement_flags
_atom_site_occupancy
O O1 0.3536(4) 1.0472(3) 0.73306(10) 0.0732(8) Uani d . 1
C C9 0.4310(5) 0.9265(4) 0.74986(14) 0.0574(9) Uani d . 1
N N1 0.5307(5) 0.8365(4) 0.71908(12) 0.0630(8) Uani d . 1
C C2 0.4248(5) 0.7787(4) 0.62951(15) 0.0702(11) Uani d . 1
N N2 -0.0448(5) 0.6926(4) 0.81406(16) 0.0822(10) Uani d . 1
C C1 0.5641(6) 0.8626(4) 0.66407(15) 0.0712(11) Uani d . 1
H H1 0.5511 0.9749 0.6576 0.085 Uiso calc R 1
C C3 0.2953(5) 0.6773(5) 0.64922(16) 0.0714(11) Uani d . 1
H H3 0.2874 0.6622 0.685 0.086 Uiso calc R 1
C C12 0.1826(5) 0.7462(4) 0.86932(15) 0.0647(10) Uani d . 1
C C11 0.2352(5) 0.8019(4) 0.81856(14) 0.0594(9) Uani d . 1
C C10 0.4134(5) 0.8780(4) 0.80602(14) 0.0636(10) Uani d . 1
H H10A 0.5117 0.8061 0.8144 0.076 Uiso calc R 1
H H10B 0.4278 0.9696 0.8279 0.076 Uiso calc R 1
C C17 0.0087(6) 0.6788(4) 0.86442(18) 0.0752(11) Uani d . 1
C C18 0.0937(5) 0.7666(5) 0.78644(16) 0.0735(11) Uani d . 1
H H18 0.0899 0.7887 0.751 0.088 Uiso calc R 1
C C4 0.1767(7) 0.5977(6) 0.6164(2) 0.0978(15) Uani d . 1
H H4 0.091 0.5291 0.6303 0.117 Uiso calc R 1
C C16 -0.0813(7) 0.6093(6) 0.9064(2) 0.0980(15) Uani d . 1
H H16 -0.1963 0.5641 0.9025 0.118 Uiso calc R 1
C C13 0.2681(7) 0.7464(5) 0.91787(17) 0.0867(13) Uani d . 1
H H13 0.3831 0.791 0.9223 0.104 Uiso calc R 1
C C7 0.4333(8) 0.7996(6) 0.57627(19) 0.1064(17) Uani d . 1
H H7 0.5194 0.867 0.5619 0.128 Uiso calc R 1
C C8 0.7594(6) 0.8189(6) 0.6517(2) 0.0986(15) Uani d . 1
H H8A 0.7763 0.7089 0.6572 0.148 Uiso calc R 1
H H8B 0.8407 0.8761 0.6741 0.148 Uiso calc R 1
H H8C 0.7856 0.8439 0.616 0.148 Uiso calc R 1
C C15 0.0072(10) 0.6104(7) 0.9535(2) 0.121(2) Uani d . 1
H H15 -0.0488 0.5643 0.9822 0.146 Uiso calc R 1
C C14 0.1770(10) 0.6781(7) 0.9594(2) 0.1179(18) Uani d . 1
H H14 0.2318 0.678 0.9921 0.141 Uiso calc R 1
C C6 0.3115(11) 0.7186(9) 0.5442(2) 0.138(2) Uani d . 1
H H6 0.3174 0.7333 0.5084 0.166 Uiso calc R 1
C C5 0.1852(9) 0.6192(9) 0.5639(3) 0.127(2) Uani d . 1
H H5 0.1053 0.5664 0.5419 0.153 Uiso calc R 1
H H1N 0.589(6) 0.757(6) 0.7342(17) 0.104(16) Uiso d . 1
H H2N -0.147(8) 0.659(6) 0.7935(18) 0.130(18) Uiso d . 1

loop_
_atom_site_aniso_label
_atom_site_aniso_U_11
_atom_site_aniso_U_22
_atom_site_aniso_U_33
_atom_site_aniso_U_12
_atom_site_aniso_U_13
_atom_site_aniso_U_23
O1 0.0751(18) 0.0429(13) 0.1016(18) 0.0091(14) -0.0245(16) 0.0040(13)
C9 0.051(2) 0.0402(18) 0.080(2) -0.0085(19) -0.018(2) -0.0014(17)
N1 0.072(2) 0.0403(16) 0.0771(19) 0.0031(17) -0.0018(18) 0.0044(15)
C2 0.071(3) 0.057(2) 0.083(3) 0.021(2) 0.006(2) -0.0071(19)
N2 0.060(2) 0.082(2) 0.105(3) -0.009(2) -0.013(2) -0.014(2)
C1 0.084(3) 0.0426(19) 0.087(3) 0.000(2) 0.008(2) 0.0062(18)
C3 0.061(2) 0.061(2) 0.092(3) 0.010(2) -0.001(2) -0.001(2)
C12 0.064(2) 0.050(2) 0.080(3) 0.003(2) -0.006(2) -0.0140(19)
C11 0.055(2) 0.0468(18) 0.076(2) 0.0019(18) -0.0107(19) -0.0103(17)
C10 0.057(2) 0.0533(18) 0.081(2) -0.0030(19) -0.013(2) -0.0078(18)
C17 0.073(3) 0.054(2) 0.099(3) -0.004(2) 0.006(3) -0.016(2)
C18 0.062(2) 0.076(2) 0.083(2) -0.007(2) -0.013(2) -0.004(2)
C4 0.075(3) 0.084(3) 0.135(4) 0.002(3) -0.012(3) -0.027(3)
C16 0.090(3) 0.082(3) 0.122(4) -0.014(3) 0.029(3) -0.017(3)
C13 0.099(3) 0.075(3) 0.086(3) -0.009(3) -0.010(3) -0.009(2)
C7 0.120(4) 0.113(4) 0.086(3) 0.000(4) 0.020(3) -0.018(3)
C8 0.065(3) 0.109(4) 0.121(4) -0.007(3) 0.015(3) 0.023(3)
C15 0.155(6) 0.097(4) 0.112(4) -0.020(4) 0.034(4) -0.008(3)
C14 0.150(5) 0.114(4) 0.090(3) -0.013(5) -0.001(4) -0.004(3)
C6 0.148(6) 0.181(7) 0.085(3) 0.015(6) -0.009(4) -0.037(4)
C5 0.103(4) 0.149(6) 0.130(5) 0.013(5) -0.022(4) -0.053(5)

loop_
_atom_type_symbol
_atom_type_description
_atom_type_scat_dispersion_real
_atom_type_scat_dispersion_imag
_atom_type_scat_source
C C 0.0033 0.0016 'International Tables Vol C Tables 4.2.6.8 and 6.1.1.4'
H H 0 0 'International Tables Vol C Tables 4.2.6.8 and 6.1.1.4'
N N 0.0061 0.0033 'International Tables Vol C Tables 4.2.6.8 and 6.1.1.4'
O O 0.0106 0.006 'International Tables Vol C Tables 4.2.6.8 and 6.1.1.4'

loop_
_geom_angle_atom_site_label_1
_geom_angle_atom_site_label_2
_geom_angle_atom_site_label_3
_geom_angle
O1 C9 N1 121.5(4)
O1 C9 C10 121.2(4)
N1 C9 C10 117.3(3)
C9 N1 C1 125.8(3)
C9 N1 H1N 116(3)
C1 N1 H1N 118(3)
C3 C2 C7 118.4(4)
C3 C2 C1 122.6(4)
C7 C2 C1 118.9(4)
C17 N2 C18 108.5(3)
C17 N2 H2N 136(3)
C18 N2 H2N 115(3)
N1 C1 C8 109.0(4)
N1 C1 C2 112.4(3)
C8 C1 C2 113.1(4)
N1 C1 H1 107.4
C8 C1 H1 107.4
C2 C1 H1 107.4
C2 C3 C4 120.9(4)
C2 C3 H3 119.5
C4 C3 H3 119.5
C13 C12 C17 119.1(4)
C13 C12 C11 133.6(4)
C17 C12 C11 107.3(3)
C18 C11 C12 105.8(3)
C18 C11 C10 129.2(4)
C12 C11 C10 125.0(3)
C11 C10 C9 113.7(3)
C11 C10 H10A 108.8
C9 C10 H10A 108.8
C11 C10 H10B 108.8
C9 C10 H10B 108.8
H10A C10 H10B 107.7
N2 C17 C16 129.6(4)
N2 C17 C12 108.1(4)
C16 C17 C12 122.3(5)
C11 C18 N2 110.3(4)
C11 C18 H18 124.9
N2 C18 H18 124.9
C5 C4 C3 120.4(6)
C5 C4 H4 119.8
C3 C4 H4 119.8
C15 C16 C17 117.1(5)
C15 C16 H16 121.5
C17 C16 H16 121.5
C14 C13 C12 118.2(5)
C14 C13 H13 120.9
C12 C13 H13 120.9
C2 C7 C6 119.4(5)
C2 C7 H7 120.3
C6 C7 H7 120.3
C1 C8 H8A 109.5
C1 C8 H8B 109.5
H8A C8 H8B 109.5
C1 C8 H8C 109.5
H8A C8 H8C 109.5
H8B C8 H8C 109.5
C16 C15 C14 121.7(6)
C16 C15 H15 119.2
C14 C15 H15 119.2
C15 C14 C13 121.6(6)
C15 C14 H14 119.2
C13 C14 H14 119.2
C5 C6 C7 121.8(6)
C5 C6 H6 119.1
C7 C6 H6 119.1
C6 C5 C4 119.1(6)
C6 C5 H5 120.5
C4 C5 H5 120.5

loop_
_geom_bond_atom_site_label_1
_geom_bond_atom_site_label_2
_geom_bond_distance
O1 C9 1.254(4)
C9 N1 1.322(5)
C9 C10 1.506(5)
N1 C1 1.451(5)
N1 H1N 0.89(5)
C2 C3 1.380(5)
C2 C7 1.380(6)
C2 C1 1.529(5)
N2 C17 1.356(5)
N2 C18 1.388(5)
N2 H2N 0.96(6)
C1 C8 1.509(6)
C1 H1 0.98
C3 C4 1.388(6)
C3 H3 0.93
C12 C13 1.394(6)
C12 C17 1.401(6)
C12 C11 1.440(5)
C11 C18 1.357(5)
C11 C10 1.491(5)
C10 H10A 0.97
C10 H10B 0.97
C17 C16 1.395(6)
C18 H18 0.93
C4 C5 1.361(7)
C4 H4 0.93
C16 C15 1.372(7)
C16 H16 0.93
C13 C14 1.387(7)
C13 H13 0.93
C7 C6 1.396(8)
C7 H7 0.93
C8 H8A 0.96
C8 H8B 0.96
C8 H8C 0.96
C15 C14 1.377(8)
C15 H15 0.93
C14 H14 0.93
C6 C5 1.353(9)
C6 H6 0.93
C5 H5 0.93

loop_
_geom_hbond_atom_site_label_D
_geom_hbond_atom_site_label_H
_geom_hbond_atom_site_label_A
_geom_hbond_site_symmetry_A
_geom_hbond_distance_DH
_geom_hbond_distance_HA
_geom_hbond_distance_DA
_geom_hbond_angle_DHA
N1 H1N O1 4_646 0.89(5) 2.03(5) 2.891(4) 163(4)
N2 H2N O1 4_546 0.96(6) 1.91(6) 2.847(5) 164(4)

loop_
_geom_torsion_atom_site_label_1
_geom_torsion_atom_site_label_2
_geom_torsion_atom_site_label_3
_geom_torsion_atom_site_label_4
_geom_torsion
O1 C9 N1 C1 0.1(5)
C10 C9 N1 C1 179.8(3)
C9 N1 C1 C8 141.5(4)
C9 N1 C1 C2 -92.3(4)
C3 C2 C1 N1 -6.3(5)
C7 C2 C1 N1 176.6(4)
C3 C2 C1 C8 117.6(4)
C7 C2 C1 C8 -59.5(5)
C7 C2 C3 C4 0.2(6)
C1 C2 C3 C4 -176.9(4)
C13 C12 C11 C18 179.4(4)
C17 C12 C11 C18 0.2(4)
C13 C12 C11 C10 1.0(6)
C17 C12 C11 C10 -178.3(3)
C18 C11 C10 C9 2.6(5)
C12 C11 C10 C9 -179.3(3)
O1 C9 C10 C11 77.6(4)
N1 C9 C10 C11 -102.1(4)
C18 N2 C17 C16 -178.1(4)
C18 N2 C17 C12 0.7(4)
C13 C12 C17 N2 -179.9(4)
C11 C12 C17 N2 -0.5(4)
C13 C12 C17 C16 -1.0(6)
C11 C12 C17 C16 178.3(4)
C12 C11 C18 N2 0.2(4)
C10 C11 C18 N2 178.6(3)
C17 N2 C18 C11 -0.6(5)
C2 C3 C4 C5 -0.5(7)
N2 C17 C16 C15 179.1(4)
C12 C17 C16 C15 0.5(7)
C17 C12 C13 C14 0.5(6)
C11 C12 C13 C14 -178.7(4)
C3 C2 C7 C6 0.2(7)
C1 C2 C7 C6 177.4(5)
C17 C16 C15 C14 0.5(8)
C16 C15 C14 C13 -1.0(9)
C12 C13 C14 C15 0.5(8)
C2 C7 C6 C5 -0.3(9)
C7 C6 C5 C4 0.0(10)
C3 C4 C5 C6 0.4(9)
C11 C10 C9 N1 -102.1(4)
C2 C1 N1 C9 -92.3(4)
